data_2228484
loop_
_publ_author_name
'Clements, Jason W.'
'Stojanovic, Milorad'
'Hoffman, Norris W.'
'Sykora, Richard E.'

_publ_section_title
;
 Chlorido{2-[(dimethylamino)methyl]phenyl-\k^2^<i>C</i>^1^,<i>N</i>}(1-methyl-1<i>H</i>-imidazole-\k<i>N</i>^3^)palladium(II)
;
_journal_coeditor_code NG5067
_journal_issue 12
_journal_name_full 'Acta Crystallographica Section E'
_journal_page_first m1639
_journal_page_last m1640
_journal_paper_doi 10.1107/S1600536810047367
_journal_volume 66
_journal_year 2010
_chemical_formula_iupac '[Pd (C9 H12 N) Cl (C4 H6 N2)]'
_chemical_formula_moiety 'C13 H18 Cl N3 Pd'
_chemical_formula_sum 'C13 H18 Cl N3 Pd'
_chemical_formula_weight 358.15
_chemical_name_systematic
;
Chlorido{2-[(dimethylamino)methyl]phenyl-\k^2^<i>C</i>^1^,<i>N</i>}(1-
methyl-1<i>H</i>-imidazole-\k<i>N</i>^3^]palladium(II)
;
_space_group_IT_number 33
_symmetry_cell_setting orthorhombic
_symmetry_space_group_name_Hall 'P 2c -2n'
_symmetry_space_group_name_H-M 'P n a 21'
_atom_sites_solution_hydrogens geom
_atom_sites_solution_primary direct
_atom_sites_solution_secondary difmap
_audit_creation_method SHELXL-97
_cell_angle_alpha 90.00
_cell_angle_beta 90.00
_cell_angle_gamma 90.00
_cell_formula_units_Z 4
_cell_length_a 25.5485(15)
_cell_length_b 10.0057(6)
_cell_length_c 5.6733(4)
_cell_measurement_reflns_used 3299
_cell_measurement_temperature 290(2)
_cell_measurement_theta_max 25.6229
_cell_measurement_theta_min 3.1349
_cell_volume 1450.27(16)
_computing_cell_refinement
;
<i>CrysAlis PRO</i> (Oxford Diffraction, 2010)
;
_computing_data_collection
;
<i>CrysAlis PRO</i> (Oxford Diffraction, 2010)
;
_computing_data_reduction
;
<i>CrysAlis PRO</i> (Oxford Diffraction, 2010)
;
_computing_molecular_graphics '<i>OLEX2</i> (Dolomanov <i>et al.</i>, 2009)'
_computing_publication_material '<i>publCIF</i> (Westrip, 2010)'
_computing_structure_refinement 'SHELXL97 (Sheldrick, 2008)'
_computing_structure_solution 'SHELXS97 (Sheldrick, 2008)'
_diffrn_ambient_temperature 290(2)
_diffrn_detector_area_resol_mean 16.0514
_diffrn_measured_fraction_theta_full 0.998
_diffrn_measured_fraction_theta_max 0.998
_diffrn_measurement_device_type 'Oxford Diffraction Xcalibur E'
_diffrn_measurement_method '\w scans'
_diffrn_radiation_monochromator graphite
_diffrn_radiation_source 'fine-focus sealed tube'
_diffrn_radiation_type MoK\a
_diffrn_radiation_wavelength 0.71073
_diffrn_reflns_av_R_equivalents 0.0283
_diffrn_reflns_av_sigmaI/netI 0.0330
_diffrn_reflns_limit_h_max 31
_diffrn_reflns_limit_h_min -31
_diffrn_reflns_limit_k_max 10
_diffrn_reflns_limit_k_min -12
_diffrn_reflns_limit_l_max 6
_diffrn_reflns_limit_l_min -6
_diffrn_reflns_number 6592
_diffrn_reflns_theta_full 25.68
_diffrn_reflns_theta_max 25.68
_diffrn_reflns_theta_min 3.14
_exptl_absorpt_coefficient_mu 1.450
_exptl_absorpt_correction_T_max 1.00
_exptl_absorpt_correction_T_min 0.78749
_exptl_absorpt_correction_type multi-scan
_exptl_absorpt_process_details
;
(<i>CrysAlis PRO</i>; Oxford Diffraction, 2010)
;
_exptl_crystal_colour colorless
_exptl_crystal_density_diffrn 1.640
_exptl_crystal_density_method 'not measured'
_exptl_crystal_description prism
_exptl_crystal_F_000 720
_exptl_crystal_size_max 0.43
_exptl_crystal_size_mid 0.15
_exptl_crystal_size_min 0.09
_refine_diff_density_max 0.310
_refine_diff_density_min -0.382
_refine_ls_abs_structure_details 'Flack (1983), 852 Friedel pairs'
_refine_ls_abs_structure_Flack -0.04(3)
_refine_ls_extinction_coef 0.0038(2)
_refine_ls_extinction_expression Fc^*^=kFc[1+0.001xFc^2^\l^3^/sin(2\q)]^-1/4^
_refine_ls_extinction_method 'SHELXL97 (Sheldrick, 2008)'
_refine_ls_goodness_of_fit_ref 0.955
_refine_ls_hydrogen_treatment constr
_refine_ls_matrix_type full
_refine_ls_number_parameters 167
_refine_ls_number_reflns 2373
_refine_ls_number_restraints 1
_refine_ls_restrained_S_all 0.954
_refine_ls_R_factor_all 0.0280
_refine_ls_R_factor_gt 0.0220
_refine_ls_shift/su_max 0.003
_refine_ls_shift/su_mean 0.000
_refine_ls_structure_factor_coef Fsqd
_refine_ls_weighting_details 'calc w=1/[\s^2^(Fo^2^)+(0.0205P)^2^+0.0000P] where P=(Fo^2^+2Fc^2^)/3'
_refine_ls_weighting_scheme calc
_refine_ls_wR_factor_gt 0.0425
_refine_ls_wR_factor_ref 0.0435
_reflns_number_gt 2057
_reflns_number_total 2373
_reflns_threshold_expression >2\s(I)
_cod_data_source_file ng5067.cif
_cod_data_source_block I
_cod_database_code 2228484
_cod_database_fobs_code 2228484

loop_
_symmetry_equiv_pos_as_xyz
'x, y, z'
'-x, -y, z+1/2'
'x+1/2, -y+1/2, z'
'-x+1/2, y+1/2, z+1/2'

loop_
_atom_site_type_symbol
_atom_site_label
_atom_site_fract_x
_atom_site_fract_y
_atom_site_fract_z
_atom_site_U_iso_or_equiv
_atom_site_adp_type
_atom_site_calc_flag
_atom_site_refinement_flags
_atom_site_occupancy
_atom_site_disorder_assembly
_atom_site_disorder_group
Pd Pd1 0.644535(8) 0.91814(2) 0.75150(8) 0.02903(8) Uani d . 1 . .
Cl Cl1 0.67437(4) 0.69431(8) 0.66642(19) 0.0466(3) Uani d . 1 . .
C C1 0.65047(13) 1.1994(4) 0.6894(7) 0.0385(12) Uani d . 1 . .
C C2 0.62563(13) 1.1054(3) 0.8301(6) 0.0331(9) Uani d . 1 . .
C C3 0.59495(14) 1.1503(4) 1.0170(7) 0.0378(9) Uani d . 1 . .
H H3 0.5781 1.0885 1.1131 0.045 Uiso calc R 1 . .
C C4 0.58921(15) 1.2846(4) 1.0615(8) 0.0494(11) Uani d . 1 . .
H H4 0.5694 1.3131 1.1894 0.059 Uiso calc R 1 . .
C C5 0.61300(17) 1.3768(4) 0.9156(9) 0.0560(13) Uani d . 1 . .
H H5 0.6084 1.4677 0.9432 0.067 Uiso calc R 1 . .
C C6 0.64348(13) 1.3354(3) 0.7301(14) 0.0507(11) Uani d . 1 . .
H H6 0.6594 1.3979 0.6322 0.061 Uiso calc R 1 . .
C C7 0.68436(15) 1.1482(4) 0.4924(7) 0.0424(10) Uani d . 1 . .
H H7A 0.7140 1.2075 0.4690 0.051 Uiso calc R 1 . .
H H7B 0.6644 1.1446 0.3470 0.051 Uiso calc R 1 . .
C C8 0.71890(16) 0.9419(4) 0.3383(7) 0.0460(10) Uani d . 1 . .
H H8A 0.7460 0.9922 0.2615 0.069 Uiso calc R 1 . .
H H8B 0.6892 0.9346 0.2354 0.069 Uiso calc R 1 . .
H H8C 0.7317 0.8541 0.3754 0.069 Uiso calc R 1 . .
C C9 0.74967(12) 1.0235(3) 0.7096(7) 0.0422(11) Uani d . 1 . .
H H9A 0.7773 1.0667 0.6236 0.063 Uiso calc R 1 . .
H H9B 0.7610 0.9364 0.7585 0.063 Uiso calc R 1 . .
H H9C 0.7410 1.0760 0.8458 0.063 Uiso calc R 1 . .
C C10 0.53338(14) 0.8549(4) 0.9384(8) 0.0464(10) Uani d . 1 . .
H H10 0.5162 0.9102 0.8317 0.056 Uiso calc R 1 . .
C C11 0.51014(15) 0.7778(4) 1.1018(7) 0.0475(11) Uani d . 1 . .
H H11 0.4744 0.7707 1.1295 0.057 Uiso calc R 1 . .
C C12 0.59415(13) 0.7524(3) 1.1267(7) 0.0397(9) Uani d . 1 . .
H H12 0.6268 0.7233 1.1774 0.048 Uiso calc R 1 . .
C C13 0.54318(17) 0.6178(4) 1.4131(8) 0.0577(12) Uani d . 1 . .
H H13A 0.5750 0.5678 1.4306 0.087 Uiso calc R 1 . .
H H13B 0.5148 0.5577 1.3805 0.087 Uiso calc R 1 . .
H H13C 0.5361 0.6658 1.5561 0.087 Uiso calc R 1 . .
N N1 0.58669(10) 0.8386(3) 0.9548(6) 0.0344(7) Uani d . 1 . .
N N2 0.70326(11) 1.0106(3) 0.5575(5) 0.0312(7) Uani d . 1 . .
N N3 0.54872(11) 0.7121(3) 1.2190(7) 0.0388(8) Uani d . 1 . .

loop_
_atom_site_aniso_label
_atom_site_aniso_U_11
_atom_site_aniso_U_22
_atom_site_aniso_U_33
_atom_site_aniso_U_12
_atom_site_aniso_U_13
_atom_site_aniso_U_23
Pd1 0.02726(11) 0.02814(13) 0.03167(13) -0.00098(10) 0.0002(2) 0.0043(2)
Cl1 0.0495(5) 0.0321(5) 0.0582(7) 0.0077(4) 0.0119(5) 0.0049(4)
C1 0.0352(19) 0.034(2) 0.047(4) 0.0014(15) -0.0090(17) 0.0041(17)
C2 0.0269(16) 0.032(2) 0.041(3) 0.0007(15) -0.0080(15) 0.0031(16)
C3 0.034(2) 0.037(2) 0.043(3) 0.0004(17) -0.0025(18) 0.0003(19)
C4 0.046(2) 0.044(3) 0.058(3) 0.009(2) -0.004(2) -0.011(2)
C5 0.048(2) 0.033(2) 0.087(4) 0.0030(19) -0.018(3) -0.009(2)
C6 0.0475(19) 0.033(2) 0.071(3) 0.0001(16) -0.008(3) 0.006(3)
C7 0.044(2) 0.042(2) 0.041(3) -0.0068(18) -0.006(2) 0.020(2)
C8 0.051(2) 0.053(2) 0.034(2) -0.0084(18) 0.0101(18) 0.0017(18)
C9 0.0295(16) 0.060(2) 0.037(3) -0.0068(15) -0.002(2) 0.006(2)
C10 0.034(2) 0.053(3) 0.052(3) 0.0031(18) 0.000(2) 0.006(2)
C11 0.031(2) 0.056(3) 0.055(3) -0.0065(19) 0.006(2) 0.002(2)
C12 0.036(2) 0.032(2) 0.051(2) -0.0019(17) 0.0034(18) 0.000(2)
C13 0.062(3) 0.054(3) 0.057(3) -0.007(2) 0.018(2) 0.013(2)
N1 0.0316(16) 0.0307(17) 0.0410(19) -0.0003(13) 0.0020(14) 0.0018(15)
N2 0.0309(15) 0.0324(17) 0.0302(18) -0.0020(13) -0.0020(13) 0.0029(14)
N3 0.0405(15) 0.0363(15) 0.039(2) -0.0060(11) 0.0153(18) 0.0031(18)

loop_
_atom_type_symbol
_atom_type_description
_atom_type_scat_dispersion_real
_atom_type_scat_dispersion_imag
_atom_type_scat_source
C C 0.0033 0.0016 'International Tables Vol C Tables 4.2.6.8 and 6.1.1.4'
H H 0.0000 0.0000 'International Tables Vol C Tables 4.2.6.8 and 6.1.1.4'
N N 0.0061 0.0033 'International Tables Vol C Tables 4.2.6.8 and 6.1.1.4'
Cl Cl 0.1484 0.1585 'International Tables Vol C Tables 4.2.6.8 and 6.1.1.4'
Pd Pd -0.9988 1.0072 'International Tables Vol C Tables 4.2.6.8 and 6.1.1.4'

loop_
_geom_angle_atom_site_label_1
_geom_angle_atom_site_label_2
_geom_angle_atom_site_label_3
_geom_angle_site_symmetry_1
_geom_angle_site_symmetry_3
_geom_angle
_geom_angle_publ_flag
C2 Pd1 N1 . . 93.72(13) ?
C2 Pd1 N2 . . 82.79(13) ?
N1 Pd1 N2 . . 176.23(11) ?
C2 Pd1 Cl1 . . 175.52(10) ?
N1 Pd1 Cl1 . . 88.84(8) ?
N2 Pd1 Cl1 . . 94.54(8) ?
C2 C1 C6 . . 120.6(4) ?
C2 C1 C7 . . 117.4(3) ?
C6 C1 C7 . . 122.0(4) ?
C1 C2 C3 . . 118.4(3) ?
C1 C2 Pd1 . . 113.5(3) ?
C3 C2 Pd1 . . 127.8(3) ?
C4 C3 C2 . . 121.0(4) ?
C4 C3 H3 . . 119.5 ?
C2 C3 H3 . . 119.5 ?
C3 C4 C5 . . 119.7(4) ?
C3 C4 H4 . . 120.1 ?
C5 C4 H4 . . 120.1 ?
C6 C5 C4 . . 120.5(4) ?
C6 C5 H5 . . 119.8 ?
C4 C5 H5 . . 119.8 ?
C5 C6 C1 . . 119.7(5) ?
C5 C6 H6 . . 120.1 ?
C1 C6 H6 . . 120.1 ?
C1 C7 N2 . . 108.3(3) ?
C1 C7 H7A . . 110.0 ?
N2 C7 H7A . . 110.0 ?
C1 C7 H7B . . 110.0 ?
N2 C7 H7B . . 110.0 ?
H7A C7 H7B . . 108.4 ?
N2 C8 H8A . . 109.5 ?
N2 C8 H8B . . 109.5 ?
H8A C8 H8B . . 109.5 ?
N2 C8 H8C . . 109.5 ?
H8A C8 H8C . . 109.5 ?
H8B C8 H8C . . 109.5 ?
N2 C9 H9A . . 109.5 ?
N2 C9 H9B . . 109.5 ?
H9A C9 H9B . . 109.5 ?
N2 C9 H9C . . 109.5 ?
H9A C9 H9C . . 109.5 ?
H9B C9 H9C . . 109.5 ?
C11 C10 N1 . . 108.8(4) ?
C11 C10 H10 . . 125.6 ?
N1 C10 H10 . . 125.6 ?
C10 C11 N3 . . 107.1(3) ?
C10 C11 H11 . . 126.4 ?
N3 C11 H11 . . 126.4 ?
N1 C12 N3 . . 111.2(3) ?
N1 C12 H12 . . 124.4 ?
N3 C12 H12 . . 124.4 ?
N3 C13 H13A . . 109.5 ?
N3 C13 H13B . . 109.5 ?
H13A C13 H13B . . 109.5 ?
N3 C13 H13C . . 109.5 ?
H13A C13 H13C . . 109.5 ?
H13B C13 H13C . . 109.5 ?
C12 N1 C10 . . 105.8(3) ?
C12 N1 Pd1 . . 124.8(2) ?
C10 N1 Pd1 . . 129.3(3) ?
C9 N2 C8 . . 108.5(3) ?
C9 N2 C7 . . 108.8(3) ?
C8 N2 C7 . . 107.8(3) ?
C9 N2 Pd1 . . 108.1(2) ?
C8 N2 Pd1 . . 115.7(2) ?
C7 N2 Pd1 . . 107.8(2) ?
C12 N3 C11 . . 107.0(3) ?
C12 N3 C13 . . 125.2(3) ?
C11 N3 C13 . . 127.8(3) ?

loop_
_geom_bond_atom_site_label_1
_geom_bond_atom_site_label_2
_geom_bond_site_symmetry_2
_geom_bond_distance
_geom_bond_publ_flag
Pd1 C2 . 1.985(3) ?
Pd1 N1 . 2.037(3) ?
Pd1 N2 . 2.078(3) ?
Pd1 Cl1 . 2.4145(9) ?
C1 C2 . 1.388(5) ?
C1 C6 . 1.391(5) ?
C1 C7 . 1.504(5) ?
C2 C3 . 1.393(5) ?
C3 C4 . 1.375(5) ?
C3 H3 . 0.9300 ?
C4 C5 . 1.381(6) ?
C4 H4 . 0.9300 ?
C5 C6 . 1.373(8) ?
C5 H5 . 0.9300 ?
C6 H6 . 0.9300 ?
C7 N2 . 1.505(4) ?
C7 H7A . 0.9700 ?
C7 H7B . 0.9700 ?
C8 N2 . 1.476(4) ?
C8 H8A . 0.9600 ?
C8 H8B . 0.9600 ?
C8 H8C . 0.9600 ?
C9 N2 . 1.472(4) ?
C9 H9A . 0.9600 ?
C9 H9B . 0.9600 ?
C9 H9C . 0.9600 ?
C10 C11 . 1.345(5) ?
C10 N1 . 1.375(4) ?
C10 H10 . 0.9300 ?
C11 N3 . 1.358(5) ?
C11 H11 . 0.9300 ?
C12 N1 . 1.316(4) ?
C12 N3 . 1.335(4) ?
C12 H12 . 0.9300 ?
C13 N3 . 1.457(5) ?
C13 H13A . 0.9600 ?
C13 H13B . 0.9600 ?
C13 H13C . 0.9600 ?
